data_4123494
loop_
_publ_author_name
'Lehman, Matthew C.'
'Pahls, Dale R.'
'Meredith, Joseph M.'
'Sommer, Roger D.'
'Heinekey, D. Michael'
'Cundari, Thomas R.'
'Ison, Elon A.'

_publ_section_title
;
 Oxyfunctionalization with Cp*Ir(III)(NHC)(Me)(Cl) with O2: Identification
 of a Rare Bimetallic Ir(IV) \m-Oxo Intermediate.
;
_journal_issue 10
_journal_name_full 'Journal of the American Chemical Society'
_journal_page_first 3574
_journal_page_last 3584
_journal_paper_doi 10.1021/ja512905t
_journal_volume 137
_journal_year 2015
_chemical_formula_moiety '2(C32 H12 B F24), (C30 H46 Cl2 Ir2 N4), 2(C H2 Cl2)'
_chemical_formula_sum 'C96 H74 B2 Cl6 F48 Ir2 N4'
_chemical_formula_weight 2814.31
_chemical_name_common 1612
_space_group_crystal_system triclinic
_space_group_IT_number 2
_space_group_name_Hall '-P 1'
_space_group_name_H-M_alt 'P -1'
_symmetry_space_group_name_Hall '-P 1'
_symmetry_space_group_name_H-M 'P -1'
_atom_sites_solution_hydrogens geom
_cell_angle_alpha 99.4710(10)
_cell_angle_beta 92.0140(10)
_cell_angle_gamma 99.0600(10)
_cell_formula_units_Z 1
_cell_length_a 12.2843(6)
_cell_length_b 14.6396(7)
_cell_length_c 14.7149(8)
_cell_measurement_reflns_used 9791
_cell_measurement_temperature 110.(2)
_cell_measurement_theta_max 33.0915
_cell_measurement_theta_min 2.5791
_cell_volume 2572.6(2)
_computing_cell_refinement 'SAINT V8.34A (Bruker AXS Inc., 2013)'
_computing_data_collection 'Bruker Instrument Service v2013.12.0.0'
_computing_data_reduction 'SAINT V8.34A (Bruker AXS Inc., 2013)'
_computing_structure_refinement 'SHELXL-2013 (Sheldrick, 2013)'
_computing_structure_solution 'XT, XXXXX'
_diffrn_ambient_temperature 110.(2)
_diffrn_detector_area_resol_mean 8.3333
_diffrn_measured_fraction_theta_full 1.000
_diffrn_measured_fraction_theta_max 1.000
_diffrn_measurement_device_type 'Bruker-Nonius X8 Kappa APEX II'
_diffrn_measurement_method 'phi and omega scans'
_diffrn_radiation_monochromator graphite
_diffrn_radiation_type MoK\a
_diffrn_radiation_wavelength 0.71073
_diffrn_reflns_av_R_equivalents 0.0365
_diffrn_reflns_av_unetI/netI 0.0195
_diffrn_reflns_limit_h_max 15
_diffrn_reflns_limit_h_min -15
_diffrn_reflns_limit_k_max 18
_diffrn_reflns_limit_k_min -18
_diffrn_reflns_limit_l_max 18
_diffrn_reflns_limit_l_min -18
_diffrn_reflns_number 87061
_diffrn_reflns_theta_full 26.37
_diffrn_reflns_theta_max 26.37
_diffrn_reflns_theta_min 1.68
_diffrn_source 'fine-focus sealed tube'
_exptl_absorpt_coefficient_mu 2.876
_exptl_absorpt_correction_T_max 0.80
_exptl_absorpt_correction_T_min 0.49
_exptl_absorpt_correction_type multi-scan
_exptl_absorpt_process_details 'SADABS V2012/1 (Bruker AXS Inc.)'
_exptl_crystal_colour brown
_exptl_crystal_density_diffrn 1.817
_exptl_crystal_density_method 'not measured'
_exptl_crystal_description plate
_exptl_crystal_F_000 1376
_exptl_crystal_size_max 0.220
_exptl_crystal_size_mid 0.210
_exptl_crystal_size_min 0.080
_refine_diff_density_max 5.434
_refine_diff_density_min -2.270
_refine_ls_extinction_method none
_refine_ls_goodness_of_fit_ref 1.089
_refine_ls_hydrogen_treatment constr
_refine_ls_matrix_type full
_refine_ls_number_parameters 803
_refine_ls_number_reflns 10530
_refine_ls_number_restraints 132
_refine_ls_restrained_S_all 1.107
_refine_ls_R_factor_all 0.0617
_refine_ls_R_factor_gt 0.0534
_refine_ls_shift/su_max 0.000
_refine_ls_shift/su_mean 0.000
_refine_ls_structure_factor_coef Fsqd
_refine_ls_weighting_details
;
w=1/[\s^2^(Fo^2^)+(0.0655P)^2^+23.9080P]
where P=(Fo^2^+2Fc^2^)/3
;
_refine_ls_weighting_scheme calc
_refine_ls_wR_factor_gt 0.1342
_refine_ls_wR_factor_ref 0.1437
_reflns_number_gt 9523
_reflns_number_total 10530
_reflns_threshold_expression 'I > 2\s(I)'
_cod_data_source_file ja512905t_si_001.cif
_cod_data_source_block I
_cod_depositor_comments 'Adding full bibliography for 4123494--4123495.cif.'
_cod_database_code 4123494

loop_
_space_group_symop_operation_xyz
'x, y, z'
'-x, -y, -z'

loop_
_atom_site_type_symbol
_atom_site_label
_atom_site_fract_x
_atom_site_fract_y
_atom_site_fract_z
_atom_site_U_iso_or_equiv
_atom_site_adp_type
_atom_site_calc_flag
_atom_site_refinement_flags_adp
_atom_site_refinement_flags_occupancy
_atom_site_refinement_flags_posn
_atom_site_occupancy
_atom_site_disorder_assembly
_atom_site_disorder_group
Ir Ir1 0.07764(2) 0.41734(2) 0.04812(2) 0.02566(9) Uani d . . . 1.0 . .
Cl Cl1 0.09108(14) 0.51608(11) -0.06994(11) 0.0318(3) Uani d . . . 1.0 . .
N N1 0.2549(5) 0.5851(4) 0.1306(4) 0.0314(12) Uani d . . . 1.0 . .
N N2 0.1315(5) 0.5620(4) 0.2272(4) 0.0296(12) Uani d . . . 1.0 . .
C C1 0.1353(7) 0.2998(4) -0.0369(5) 0.0396(17) Uani d . . . 1.0 . .
C C2 0.1901(6) 0.3206(4) 0.0536(6) 0.0390(17) Uani d . . . 1.0 . .
C C3 0.1093(7) 0.3060(4) 0.1174(5) 0.0344(16) Uani d . . . 1.0 . .
C C4 0.0043(6) 0.2778(4) 0.0679(5) 0.0330(15) Uani d . . . 1.0 . .
C C5 0.0194(6) 0.2738(4) -0.0278(5) 0.0337(15) Uani d . . . 1.0 . .
C C6 0.1885(11) 0.2999(6) -0.1266(7) 0.075(4) Uani d . . . 1.0 . .
H H6A 0.2549 0.348 -0.1183 0.113 Uiso calc U . R 1.0 . .
H H6B 0.1366 0.3135 -0.1727 0.113 Uiso calc U . R 1.0 . .
H H6C 0.2089 0.2381 -0.1476 0.113 Uiso calc U . R 1.0 . .
C C7 0.3124(8) 0.3419(6) 0.0772(10) 0.076(4) Uani d . . . 1.0 . .
H H7A 0.3284 0.3914 0.1317 0.114 Uiso calc U . R 1.0 . .
H H7B 0.3504 0.363 0.025 0.114 Uiso calc U . R 1.0 . .
H H7C 0.3383 0.2851 0.0903 0.114 Uiso calc U . R 1.0 . .
C C8 0.1313(11) 0.3071(7) 0.2181(6) 0.071(3) Uani d . . . 1.0 . .
H H8A 0.0662 0.3206 0.2512 0.106 Uiso calc U . R 1.0 . .
H H8B 0.1948 0.3557 0.2418 0.106 Uiso calc U . R 1.0 . .
H H8C 0.1474 0.2457 0.2274 0.106 Uiso calc U . R 1.0 . .
C C9 -0.1046(8) 0.2529(6) 0.1091(7) 0.058(2) Uani d . . . 1.0 . .
H H9A -0.1643 0.2655 0.0695 0.087 Uiso calc U . R 1.0 . .
H H9B -0.1038 0.2908 0.1707 0.087 Uiso calc U . R 1.0 . .
H H9C -0.1166 0.1861 0.114 0.087 Uiso calc U . R 1.0 . .
C C10 -0.0667(10) 0.2427(6) -0.1053(6) 0.063(3) Uani d . . . 1.0 . .
H H10A -0.0463 0.2759 -0.1564 0.094 Uiso calc U . R 1.0 . .
H H10B -0.1379 0.2567 -0.0841 0.094 Uiso calc U . R 1.0 . .
H H10C -0.0725 0.1749 -0.1263 0.094 Uiso calc U . R 1.0 . .
C C11 0.1578(5) 0.5293(4) 0.1411(4) 0.0275(13) Uani d . . . 1.0 . .
C C12 0.2865(6) 0.6516(5) 0.2088(5) 0.0352(15) Uani d . . . 1.0 . .
H H12 0.3505 0.6986 0.2178 0.042 Uiso calc U . R 1.0 . .
C C13 0.2097(7) 0.6370(5) 0.2695(5) 0.0358(16) Uani d . . . 1.0 . .
H H13 0.2091 0.6715 0.33 0.043 Uiso calc U . R 1.0 . .
C C14 0.3223(6) 0.5787(5) 0.0510(5) 0.0405(17) Uani d . . . 1.0 . .
H H14A 0.3082 0.6258 0.0137 0.061 Uiso calc U . R 1.0 . .
H H14B 0.3034 0.5159 0.0135 0.061 Uiso calc U . R 1.0 . .
H H14C 0.4005 0.5902 0.0721 0.061 Uiso calc U . R 1.0 . .
C C15 0.0362(7) 0.5249(5) 0.2743(5) 0.0376(16) Uani d . . . 1.0 . .
H H15A 0.0021 0.4633 0.24 0.056 Uiso calc U . R 1.0 . .
H H15B -0.0176 0.5679 0.2778 0.056 Uiso calc U . R 1.0 . .
H H15C 0.0602 0.5184 0.3369 0.056 Uiso calc U . R 1.0 . .
Cl Cl1S 0.1523(2) 0.1752(3) 0.4333(3) 0.1062(13) Uani d U . D 1.0 . .
Cl Cl2S 0.0812(7) 0.2473(5) 0.6123(5) 0.205(4) Uani d U . D 1.0 . .
C C1S 0.0899(16) 0.1525(11) 0.5289(9) 0.132(5) Uani d U . D 1.0 . .
H H1SA 0.1299 0.1093 0.5569 0.159 Uiso calc U . R 1.0 . .
H H1SB 0.014 0.1188 0.5101 0.159 Uiso calc U . R 1.0 . .
F F1 0.1319(3) 0.5718(3) 0.5936(3) 0.0451(11) Uani d . . . 1.0 . .
F F2 0.1204(4) 0.6467(3) 0.4818(3) 0.0460(11) Uani d . . . 1.0 . .
F F3 0.0023(3) 0.6525(3) 0.5857(3) 0.0483(12) Uani d . . . 1.0 . .
F F4 0.1260(6) 1.0158(4) 0.6666(4) 0.0717(18) Uani d . . . 1.0 . .
F F5 0.2412(4) 1.0531(3) 0.7815(4) 0.0514(12) Uani d . . . 1.0 . .
F F6 0.0866(5) 0.9697(4) 0.7923(5) 0.077(2) Uani d . . . 1.0 . .
F F7 0.6759(5) 0.5591(4) 0.4726(3) 0.0617(15) Uani d . . . 1.0 . .
F F8 0.6589(4) 0.4337(3) 0.5269(4) 0.0568(14) Uani d . . . 1.0 . .
F F9 0.7846(3) 0.5473(4) 0.5834(3) 0.0483(12) Uani d . . . 1.0 . .
F F10 0.4151(15) 0.3920(8) 0.7698(13) 0.076(4) Uani d U P D 0.63(2) A 1
F F11 0.4367(12) 0.5078(8) 0.8792(7) 0.062(3) Uani d U P D 0.63(2) A 1
F F12 0.3017(7) 0.4881(9) 0.7855(11) 0.074(4) Uani d U P D 0.63(2) A 1
F F10A 0.382(2) 0.5166(12) 0.8641(14) 0.060(5) Uani d U P D 0.37(2) A 2
F F11A 0.3131(15) 0.4351(16) 0.7381(13) 0.070(5) Uani d U P D 0.37(2) A 2
F F12A 0.4539(19) 0.4042(14) 0.7980(16) 0.049(4) Uani d U P D 0.37(2) A 2
F F13 0.4845(4) 0.7488(3) 0.3528(3) 0.0466(11) Uani d . . . 1.0 . .
F F14 0.6529(4) 0.7987(4) 0.3340(3) 0.0490(11) Uani d . . . 1.0 . .
F F15 0.5318(5) 0.8821(3) 0.3119(3) 0.0495(12) Uani d . . . 1.0 . .
F F16 0.6954(16) 1.1613(14) 0.5674(15) 0.048(4) Uani d U P D 0.49(4) B 1
F F17 0.8335(12) 1.0911(11) 0.5655(17) 0.058(4) Uani d U P D 0.49(4) B 1
F F18 0.759(2) 1.1228(15) 0.6908(10) 0.052(4) Uani d U P D 0.49(4) B 1
F F16A 0.8413(11) 1.0832(11) 0.614(2) 0.066(4) Uani d U P D 0.51(4) B 2
F F17A 0.7182(19) 1.1401(12) 0.6892(10) 0.049(4) Uani d U P D 0.51(4) B 2
F F18A 0.729(2) 1.1518(14) 0.5477(11) 0.054(4) Uani d U P D 0.51(4) B 2
F F19 0.3511(4) 0.8490(4) 1.0353(3) 0.0602(15) Uani d . . . 1.0 . .
F F20 0.4798(4) 0.9316(3) 1.1278(2) 0.0364(9) Uani d . . . 1.0 . .
F F21 0.4756(5) 0.7849(3) 1.0940(3) 0.0559(14) Uani d . . . 1.0 . .
F F22 0.8372(17) 1.0385(11) 1.0021(12) 0.043(4) Uani d U P D 0.40(2) C 1
F F23 0.8804(18) 0.9023(12) 0.9790(17) 0.052(4) Uani d U P D 0.40(2) C 1
F F24 0.8712(11) 0.9795(17) 0.8693(10) 0.061(5) Uani d U P D 0.40(2) C 1
F F22A 0.8893(6) 0.9170(11) 0.8740(7) 0.060(4) Uani d U P D 0.60(2) C 2
F F23A 0.8522(12) 1.0374(8) 0.9622(13) 0.063(4) Uani d U P D 0.60(2) C 2
F F24A 0.8708(12) 0.9127(10) 1.0144(8) 0.046(3) Uani d U P D 0.60(2) C 2
C C16 0.3668(4) 0.8084(4) 0.6928(3) 0.0161(10) Uani d . . . 1.0 . .
C C17 0.2929(4) 0.7318(4) 0.6448(4) 0.0189(11) Uani d . . . 1.0 . .
H H17 0.3191 0.6748 0.6235 0.023 Uiso calc U . R 1.0 . .
C C18 0.1815(4) 0.7369(4) 0.6272(4) 0.0210(11) Uani d . . . 1.0 . .
C C19 0.1402(5) 0.8181(5) 0.6568(4) 0.0234(12) Uani d . . . 1.0 . .
H H19 0.0646 0.8214 0.6446 0.028 Uiso calc U . R 1.0 . .
C C20 0.2122(5) 0.8950(4) 0.7048(4) 0.0203(11) Uani d . . . 1.0 . .
C C21 0.3231(5) 0.8902(4) 0.7223(4) 0.0180(10) Uani d . . . 1.0 . .
H H21 0.3704 0.9439 0.7553 0.022 Uiso calc U . R 1.0 . .
C C22 0.1091(5) 0.6524(5) 0.5732(4) 0.0304(14) Uani d . . . 1.0 . .
C C23 0.1668(5) 0.9828(5) 0.7362(4) 0.0288(13) Uani d . . . 1.0 . .
C C24 0.5203(4) 0.6966(4) 0.6900(3) 0.0151(10) Uani d . . . 1.0 . .
C C25 0.5929(4) 0.6583(4) 0.6289(4) 0.0164(10) Uani d . . . 1.0 . .
H H25 0.636 0.6977 0.5937 0.02 Uiso calc U . R 1.0 . .
C C26 0.6033(4) 0.5637(4) 0.6187(4) 0.0194(11) Uani d . . . 1.0 . .
C C27 0.5448(5) 0.5040(4) 0.6691(4) 0.0232(12) Uani d . . . 1.0 . .
H H27 0.552 0.4396 0.6615 0.028 Uiso calc U . R 1.0 . .
C C28 0.4749(5) 0.5413(4) 0.7312(4) 0.0250(12) Uani d . . . 1.0 . .
C C29 0.4630(5) 0.6346(4) 0.7410(4) 0.0193(11) Uani d . . . 1.0 . .
H H29 0.4137 0.6574 0.7842 0.023 Uiso calc U . R 1.0 . .
C C30 0.6813(5) 0.5266(4) 0.5510(4) 0.0256(12) Uani d . . . 1.0 . .
C C31 0.4061(7) 0.4789(5) 0.7860(6) 0.0407(15) Uani d U . . 1.0 . .
C C32 0.5554(4) 0.8640(4) 0.6291(4) 0.0154(10) Uani d . . . 1.0 . .
C C33 0.5359(4) 0.8252(4) 0.5350(4) 0.0173(10) Uani d . . . 1.0 . .
H H33 0.492 0.7648 0.5179 0.021 Uiso calc U . R 1.0 . .
C C34 0.5786(5) 0.8720(4) 0.4658(4) 0.0189(11) Uani d . . . 1.0 . .
C C35 0.6427(5) 0.9603(4) 0.4876(4) 0.0240(12) Uani d . . . 1.0 . .
H H35 0.6724 0.9922 0.4405 0.029 Uiso calc U . R 1.0 . .
C C36 0.6623(5) 1.0008(4) 0.5793(4) 0.0211(11) Uani d . . . 1.0 . .
C C37 0.6181(5) 0.9540(4) 0.6489(4) 0.0188(11) Uani d . . . 1.0 . .
H H37 0.6312 0.9844 0.7114 0.023 Uiso calc U . R 1.0 . .
C C38 0.5612(6) 0.8259(4) 0.3665(4) 0.0283(13) Uani d . . . 1.0 . .
C C39 0.7364(6) 1.0936(5) 0.6039(5) 0.0342(13) Uani d U . . 1.0 . .
C C40 0.5485(4) 0.8485(3) 0.8120(4) 0.0148(10) Uani d . . . 1.0 . .
C C41 0.4839(4) 0.8456(4) 0.8879(4) 0.0165(10) Uani d . . . 1.0 . .
H H41 0.4066 0.8242 0.8774 0.02 Uiso calc U . R 1.0 . .
C C42 0.5285(5) 0.8728(4) 0.9781(4) 0.0209(11) Uani d . . . 1.0 . .
C C43 0.6398(5) 0.9077(4) 0.9968(4) 0.0260(13) Uani d . . . 1.0 . .
H H43 0.6699 0.9283 1.0585 0.031 Uiso calc U . R 1.0 . .
C C44 0.7060(5) 0.9118(4) 0.9230(4) 0.0261(12) Uani d . . . 1.0 . .
C C45 0.6620(5) 0.8812(4) 0.8328(4) 0.0197(11) Uani d . . . 1.0 . .
H H45 0.7101 0.8824 0.7837 0.024 Uiso calc U . R 1.0 . .
C C46 0.4583(6) 0.8600(4) 1.0577(4) 0.0270(13) Uani d . . . 1.0 . .
C C47 0.8272(6) 0.9505(5) 0.9420(5) 0.0373(14) Uani d U . . 1.0 . .
B B1 0.4993(5) 0.8062(4) 0.7062(4) 0.0150(11) Uani d . . . 1.0 . .

loop_
_atom_site_aniso_label
_atom_site_aniso_U_11
_atom_site_aniso_U_22
_atom_site_aniso_U_33
_atom_site_aniso_U_12
_atom_site_aniso_U_13
_atom_site_aniso_U_23
Ir1 0.03124(15) 0.02039(14) 0.02203(13) -0.00122(9) 0.00082(9) -0.00057(9)
Cl1 0.0372(8) 0.0309(8) 0.0279(7) 0.0050(6) 0.0028(6) 0.0072(6)
N1 0.038(3) 0.024(3) 0.029(3) -0.003(2) -0.001(2) 0.001(2)
N2 0.044(3) 0.018(2) 0.025(3) 0.000(2) 0.001(2) 0.001(2)
C1 0.063(5) 0.014(3) 0.045(4) 0.009(3) 0.023(4) 0.006(3)
C2 0.041(4) 0.015(3) 0.059(5) 0.007(3) -0.007(3) -0.001(3)
C3 0.058(4) 0.016(3) 0.032(3) 0.017(3) -0.010(3) 0.006(2)
C4 0.046(4) 0.021(3) 0.034(3) 0.003(3) 0.010(3) 0.014(3)
C5 0.051(4) 0.020(3) 0.026(3) -0.002(3) -0.005(3) 0.003(2)
C6 0.134(10) 0.034(4) 0.069(6) 0.025(5) 0.065(7) 0.020(4)
C7 0.045(5) 0.032(4) 0.145(11) 0.005(4) -0.014(6) 0.004(5)
C8 0.127(10) 0.058(6) 0.031(4) 0.046(6) -0.023(5) -0.005(4)
C9 0.062(6) 0.043(5) 0.077(6) 0.006(4) 0.030(5) 0.031(5)
C10 0.101(8) 0.027(4) 0.050(5) -0.007(4) -0.044(5) 0.003(3)
C11 0.035(3) 0.016(3) 0.028(3) -0.001(2) -0.001(3) -0.002(2)
C12 0.044(4) 0.022(3) 0.034(4) -0.007(3) -0.008(3) 0.002(3)
C13 0.058(5) 0.020(3) 0.024(3) -0.003(3) -0.008(3) -0.002(2)
C14 0.037(4) 0.035(4) 0.045(4) -0.005(3) 0.004(3) 0.003(3)
C15 0.052(4) 0.031(3) 0.025(3) 0.000(3) 0.007(3) -0.002(3)
Cl1S 0.0346(12) 0.117(3) 0.195(4) 0.0294(14) 0.0154(17) 0.088(3)
Cl2S 0.253(8) 0.182(6) 0.185(5) 0.146(6) -0.095(5) -0.031(4)
C1S 0.130(13) 0.115(9) 0.156(9) 0.008(9) 0.010(8) 0.047(7)
F1 0.031(2) 0.033(2) 0.063(3) -0.0087(17) -0.006(2) 0.001(2)
F2 0.043(2) 0.059(3) 0.024(2) -0.007(2) -0.0014(17) -0.0123(19)
F3 0.0127(17) 0.058(3) 0.062(3) -0.0054(17) 0.0020(18) -0.014(2)
F4 0.105(5) 0.065(3) 0.057(3) 0.056(3) -0.022(3) 0.008(3)
F5 0.047(3) 0.034(2) 0.071(3) 0.020(2) -0.003(2) -0.009(2)
F6 0.080(4) 0.054(3) 0.108(5) 0.031(3) 0.071(4) 0.016(3)
F7 0.082(4) 0.093(4) 0.028(2) 0.059(3) 0.024(2) 0.013(2)
F8 0.047(3) 0.029(2) 0.081(4) 0.0012(19) 0.027(2) -0.028(2)
F9 0.0170(18) 0.072(3) 0.044(2) 0.0055(19) 0.0010(17) -0.023(2)
F10 0.110(11) 0.020(4) 0.101(10) 0.006(5) 0.063(7) 0.014(4)
F11 0.078(7) 0.058(6) 0.054(4) -0.001(5) 0.030(4) 0.025(3)
F12 0.047(4) 0.064(7) 0.126(10) 0.003(4) 0.040(4) 0.056(6)
F10A 0.092(13) 0.032(6) 0.059(6) 0.006(8) 0.041(7) 0.016(5)
F11A 0.061(7) 0.077(11) 0.068(8) -0.032(6) 0.010(6) 0.042(7)
F12A 0.061(9) 0.031(7) 0.056(9) 0.001(6) 0.009(6) 0.021(6)
F13 0.072(3) 0.039(2) 0.0181(18) -0.015(2) -0.0060(19) -0.0026(16)
F14 0.059(3) 0.058(3) 0.029(2) 0.022(2) 0.011(2) -0.009(2)
F15 0.090(4) 0.043(2) 0.0208(19) 0.024(2) -0.004(2) 0.0103(17)
F16 0.045(8) 0.027(5) 0.070(9) -0.006(5) -0.003(6) 0.018(6)
F17 0.037(5) 0.043(6) 0.082(10) -0.018(4) 0.017(6) -0.003(6)
F18 0.072(11) 0.031(8) 0.042(4) -0.022(6) -0.012(4) 0.007(4)
F16A 0.045(5) 0.045(6) 0.098(12) -0.013(4) -0.005(5) 0.003(7)
F17A 0.071(10) 0.021(6) 0.046(5) -0.013(5) 0.011(5) -0.002(4)
F18A 0.078(11) 0.031(6) 0.047(6) -0.019(6) 0.004(6) 0.016(5)
F19 0.033(2) 0.116(5) 0.021(2) -0.013(3) 0.0097(17) 0.002(2)
F20 0.060(3) 0.0263(19) 0.0180(17) 0.0001(18) 0.0095(17) -0.0054(14)
F21 0.101(4) 0.027(2) 0.045(3) 0.009(2) 0.034(3) 0.0158(19)
F22 0.032(7) 0.035(5) 0.052(7) -0.007(4) -0.012(6) -0.007(5)
F23 0.037(8) 0.040(6) 0.073(10) -0.002(5) -0.017(8) 0.001(7)
F24 0.025(6) 0.095(11) 0.055(6) -0.020(7) -0.006(4) 0.016(6)
F22A 0.017(4) 0.092(8) 0.053(4) -0.014(4) 0.000(3) -0.014(4)
F23A 0.037(6) 0.038(4) 0.105(10) -0.013(3) -0.017(7) 0.006(5)
F24A 0.029(4) 0.067(6) 0.041(5) 0.010(4) -0.007(4) 0.007(5)
C16 0.016(2) 0.022(3) 0.009(2) -0.001(2) 0.0012(18) 0.0036(19)
C17 0.017(3) 0.023(3) 0.014(2) 0.000(2) 0.003(2) 0.000(2)
C18 0.016(3) 0.032(3) 0.014(2) 0.000(2) 0.002(2) 0.003(2)
C19 0.016(3) 0.039(3) 0.017(3) 0.006(2) 0.003(2) 0.007(2)
C20 0.022(3) 0.028(3) 0.014(2) 0.007(2) 0.006(2) 0.008(2)
C21 0.020(3) 0.020(3) 0.014(2) 0.002(2) 0.002(2) 0.004(2)
C22 0.016(3) 0.044(4) 0.028(3) 0.001(3) 0.003(2) -0.003(3)
C23 0.025(3) 0.038(4) 0.027(3) 0.014(3) 0.004(2) 0.008(3)
C24 0.014(2) 0.015(2) 0.014(2) 0.0014(19) -0.0028(19) -0.0006(19)
C25 0.014(2) 0.017(2) 0.016(2) -0.0010(19) -0.0021(19) -0.001(2)
C26 0.017(3) 0.021(3) 0.017(3) 0.004(2) -0.004(2) -0.006(2)
C27 0.025(3) 0.014(3) 0.027(3) 0.001(2) 0.001(2) -0.002(2)
C28 0.032(3) 0.017(3) 0.024(3) -0.002(2) 0.002(2) 0.002(2)
C29 0.021(3) 0.016(3) 0.019(3) 0.000(2) 0.004(2) -0.001(2)
C30 0.023(3) 0.026(3) 0.024(3) 0.008(2) -0.001(2) -0.007(2)
C31 0.051(3) 0.022(3) 0.051(3) 0.001(2) 0.024(3) 0.012(2)
C32 0.017(2) 0.014(2) 0.015(2) 0.0034(19) 0.0033(19) 0.0017(19)
C33 0.018(3) 0.014(2) 0.019(3) 0.001(2) 0.002(2) 0.001(2)
C34 0.026(3) 0.019(3) 0.013(2) 0.007(2) 0.001(2) 0.002(2)
C35 0.031(3) 0.021(3) 0.022(3) 0.004(2) 0.009(2) 0.009(2)
C36 0.025(3) 0.014(3) 0.023(3) -0.001(2) 0.005(2) 0.002(2)
C37 0.022(3) 0.016(3) 0.017(3) 0.001(2) 0.002(2) -0.001(2)
C38 0.043(4) 0.028(3) 0.014(3) 0.007(3) 0.001(2) 0.004(2)
C39 0.038(3) 0.022(3) 0.038(3) -0.010(2) 0.002(2) 0.006(2)
C40 0.020(3) 0.008(2) 0.016(2) 0.0014(19) 0.002(2) 0.0010(18)
C41 0.019(3) 0.011(2) 0.017(2) -0.0010(19) 0.000(2) -0.0009(19)
C42 0.030(3) 0.014(2) 0.016(3) -0.001(2) 0.001(2) 0.000(2)
C43 0.032(3) 0.022(3) 0.019(3) -0.005(2) -0.008(2) -0.001(2)
C44 0.022(3) 0.023(3) 0.028(3) -0.003(2) -0.003(2) -0.002(2)
C45 0.020(3) 0.019(3) 0.018(3) -0.001(2) -0.001(2) 0.002(2)
C46 0.039(4) 0.022(3) 0.016(3) -0.004(3) 0.003(2) -0.002(2)
C47 0.023(3) 0.042(3) 0.040(3) -0.008(2) -0.007(2) 0.000(3)
B1 0.017(3) 0.013(3) 0.013(3) 0.001(2) 0.004(2) -0.001(2)

loop_
_atom_type_symbol
_atom_type_description
_atom_type_scat_dispersion_real
_atom_type_scat_dispersion_imag
_atom_type_scat_source
C C 0.0033 0.0016 'International Tables Vol C Tables 4.2.6.8 and 6.1.1.4'
H H 0.0000 0.0000 'International Tables Vol C Tables 4.2.6.8 and 6.1.1.4'
N N 0.0061 0.0033 'International Tables Vol C Tables 4.2.6.8 and 6.1.1.4'
O O 0.0106 0.0060 'International Tables Vol C Tables 4.2.6.8 and 6.1.1.4'
B B 0.0013 0.0007 'International Tables Vol C Tables 4.2.6.8 and 6.1.1.4'
F F 0.0171 0.0103 'International Tables Vol C Tables 4.2.6.8 and 6.1.1.4'
Cl Cl 0.1484 0.1585 'International Tables Vol C Tables 4.2.6.8 and 6.1.1.4'
Ir Ir -1.4442 7.9887 'International Tables Vol C Tables 4.2.6.8 and 6.1.1.4'

loop_
_geom_angle_atom_site_label_1
_geom_angle_atom_site_label_2
_geom_angle_atom_site_label_3
_geom_angle_site_symmetry_3
_geom_angle
C11 Ir1 C3 . 99.3(3)
C11 Ir1 C2 . 100.0(3)
C3 Ir1 C2 . 38.4(3)
C11 Ir1 C4 . 130.4(3)
C3 Ir1 C4 . 38.7(3)
C2 Ir1 C4 . 64.4(3)
C11 Ir1 C1 . 132.5(3)
C3 Ir1 C1 . 64.1(3)
C2 Ir1 C1 . 38.8(3)
C4 Ir1 C1 . 63.5(3)
C11 Ir1 C5 . 163.0(3)
C3 Ir1 C5 . 64.3(3)
C2 Ir1 C5 . 64.6(3)
C4 Ir1 C5 . 37.9(3)
C1 Ir1 C5 . 38.1(3)
C11 Ir1 Cl1 . 89.02(18)
C3 Ir1 Cl1 . 157.5(2)
C2 Ir1 Cl1 . 119.8(2)
C4 Ir1 Cl1 . 140.37(19)
C1 Ir1 Cl1 . 94.93(19)
C5 Ir1 Cl1 . 104.79(18)
C11 Ir1 Cl1 2_565 88.12(19)
C3 Ir1 Cl1 2_565 120.8(2)
C2 Ir1 Cl1 2_565 158.4(2)
C4 Ir1 Cl1 2_565 95.1(2)
C1 Ir1 Cl1 2_565 139.2(2)
C5 Ir1 Cl1 2_565 103.8(2)
Cl1 Ir1 Cl1 2_565 79.99(6)
Ir1 Cl1 Ir1 2_565 100.01(6)
C11 N1 C12 . 111.0(6)
C11 N1 C14 . 127.6(6)
C12 N1 C14 . 121.5(6)
C11 N2 C13 . 111.2(6)
C11 N2 C15 . 126.7(5)
C13 N2 C15 . 122.1(6)
C5 C1 C2 . 108.3(6)
C5 C1 C6 . 124.8(9)
C2 C1 C6 . 126.8(9)
C5 C1 Ir1 . 71.9(4)
C2 C1 Ir1 . 68.9(4)
C6 C1 Ir1 . 127.4(5)
C3 C2 C1 . 107.6(6)
C3 C2 C7 . 124.8(9)
C1 C2 C7 . 127.1(9)
C3 C2 Ir1 . 70.7(4)
C1 C2 Ir1 . 72.3(4)
C7 C2 Ir1 . 128.2(5)
C2 C3 C4 . 108.4(6)
C2 C3 C8 . 125.6(8)
C4 C3 C8 . 125.5(8)
C2 C3 Ir1 . 70.9(4)
C4 C3 Ir1 . 71.9(3)
C8 C3 Ir1 . 129.4(5)
C5 C4 C3 . 108.7(6)
C5 C4 C9 . 125.2(8)
C3 C4 C9 . 126.1(7)
C5 C4 Ir1 . 72.6(4)
C3 C4 Ir1 . 69.4(4)
C9 C4 Ir1 . 125.6(5)
C4 C5 C1 . 106.9(6)
C4 C5 C10 . 127.2(8)
C1 C5 C10 . 125.8(8)
C4 C5 Ir1 . 69.6(4)
C1 C5 Ir1 . 70.0(4)
C10 C5 Ir1 . 128.3(5)
C1 C6 H6A . 109.5
C1 C6 H6B . 109.5
H6A C6 H6B . 109.5
C1 C6 H6C . 109.5
H6A C6 H6C . 109.5
H6B C6 H6C . 109.5
C2 C7 H7A . 109.5
C2 C7 H7B . 109.5
H7A C7 H7B . 109.5
C2 C7 H7C . 109.5
H7A C7 H7C . 109.5
H7B C7 H7C . 109.5
C3 C8 H8A . 109.5
C3 C8 H8B . 109.5
H8A C8 H8B . 109.5
C3 C8 H8C . 109.5
H8A C8 H8C . 109.5
H8B C8 H8C . 109.5
C4 C9 H9A . 109.5
C4 C9 H9B . 109.5
H9A C9 H9B . 109.5
C4 C9 H9C . 109.5
H9A C9 H9C . 109.5
H9B C9 H9C . 109.5
C5 C10 H10A . 109.5
C5 C10 H10B . 109.5
H10A C10 H10B . 109.5
C5 C10 H10C . 109.5
H10A C10 H10C . 109.5
H10B C10 H10C . 109.5
N2 C11 N1 . 104.2(5)
N2 C11 Ir1 . 128.9(5)
N1 C11 Ir1 . 126.8(5)
C13 C12 N1 . 106.8(6)
C13 C12 H12 . 126.6
N1 C12 H12 . 126.6
C12 C13 N2 . 106.9(6)
C12 C13 H13 . 126.5
N2 C13 H13 . 126.5
N1 C14 H14A . 109.5
N1 C14 H14B . 109.5
H14A C14 H14B . 109.5
N1 C14 H14C . 109.5
H14A C14 H14C . 109.5
H14B C14 H14C . 109.5
N2 C15 H15A . 109.5
N2 C15 H15B . 109.5
H15A C15 H15B . 109.5
N2 C15 H15C . 109.5
H15A C15 H15C . 109.5
H15B C15 H15C . 109.5
Cl1S C1S Cl2S . 116.6(10)
Cl1S C1S H1SA . 108.1
Cl2S C1S H1SA . 108.1
Cl1S C1S H1SB . 108.1
Cl2S C1S H1SB . 108.1
H1SA C1S H1SB . 107.3
C17 C16 C21 . 116.3(5)
C17 C16 B1 . 122.1(5)
C21 C16 B1 . 121.4(5)
C16 C17 C18 . 121.7(5)
C16 C17 H17 . 119.1
C18 C17 H17 . 119.1
C19 C18 C17 . 121.1(5)
C19 C18 C22 . 120.8(5)
C17 C18 C22 . 118.1(5)
C18 C19 C20 . 118.1(5)
C18 C19 H19 . 121.0
C20 C19 H19 . 121.0
C19 C20 C21 . 121.0(5)
C19 C20 C23 . 117.7(5)
C21 C20 C23 . 121.3(5)
C20 C21 C16 . 121.8(5)
C20 C21 H21 . 119.1
C16 C21 H21 . 119.1
F3 C22 F1 . 106.7(6)
F3 C22 F2 . 106.3(5)
F1 C22 F2 . 105.6(5)
F3 C22 C18 . 112.8(5)
F1 C22 C18 . 113.2(5)
F2 C22 C18 . 111.6(5)
F4 C23 F6 . 106.8(6)
F4 C23 F5 . 105.4(6)
F6 C23 F5 . 106.0(6)
F4 C23 C20 . 112.1(5)
F6 C23 C20 . 112.1(6)
F5 C23 C20 . 113.9(5)
C29 C24 C25 . 115.4(5)
C29 C24 B1 . 118.8(5)
C25 C24 B1 . 125.8(5)
C26 C25 C24 . 121.5(5)
C26 C25 H25 . 119.3
C24 C25 H25 . 119.3
C27 C26 C25 . 121.8(5)
C27 C26 C30 . 119.3(5)
C25 C26 C30 . 118.9(5)
C26 C27 C28 . 117.4(5)
C26 C27 H27 . 121.3
C28 C27 H27 . 121.3
C29 C28 C27 . 121.2(5)
C29 C28 C31 . 118.9(6)
C27 C28 C31 . 119.8(6)
C28 C29 C24 . 122.6(5)
C28 C29 H29 . 118.7
C24 C29 H29 . 118.7
F9 C30 F7 . 107.0(6)
F9 C30 F8 . 106.7(5)
F7 C30 F8 . 105.0(5)
F9 C30 C26 . 112.7(5)
F7 C30 C26 . 112.5(5)
F8 C30 C26 . 112.3(5)
F10 C31 F12 . 110.2(10)
F10A C31 F11A . 108.3(13)
F10A C31 F12A . 107.5(15)
F11A C31 F12A . 100.2(12)
F10 C31 F11 . 104.9(11)
F12 C31 F11 . 100.3(9)
F10A C31 C28 . 116.7(10)
F10 C31 C28 . 116.2(9)
F12 C31 C28 . 114.2(7)
F11A C31 C28 . 111.3(9)
F12A C31 C28 . 111.5(13)
F11 C31 C28 . 109.4(7)
C37 C32 C33 . 115.7(5)
C37 C32 B1 . 124.7(5)
C33 C32 B1 . 119.5(5)
C34 C33 C32 . 122.3(5)
C34 C33 H33 . 118.9
C32 C33 H33 . 118.9
C35 C34 C33 . 120.7(5)
C35 C34 C38 . 118.6(5)
C33 C34 C38 . 120.6(5)
C36 C35 C34 . 118.4(5)
C36 C35 H35 . 120.8
C34 C35 H35 . 120.8
C35 C36 C37 . 120.9(5)
C35 C36 C39 . 118.9(5)
C37 C36 C39 . 120.2(5)
C32 C37 C36 . 122.0(5)
C32 C37 H37 . 119.0
C36 C37 H37 . 119.0
F15 C38 F14 . 105.9(5)
F15 C38 F13 . 107.2(6)
F14 C38 F13 . 105.8(5)
F15 C38 C34 . 112.9(5)
F14 C38 C34 . 111.7(5)
F13 C38 C34 . 112.9(5)
F18A C39 F16A . 108.4(11)
F18 C39 F17 . 106.3(11)
F18 C39 F16 . 108.6(13)
F17 C39 F16 . 103.4(10)
F18A C39 F17A . 105.9(11)
F16A C39 F17A . 102.5(10)
F18 C39 C36 . 115.3(10)
F18A C39 C36 . 115.7(11)
F16A C39 C36 . 111.3(8)
F17 C39 C36 . 110.8(8)
F16 C39 C36 . 111.6(11)
F17A C39 C36 . 112.1(9)
C41 C40 C45 . 115.6(5)
C41 C40 B1 . 122.6(5)
C45 C40 B1 . 121.4(5)
C42 C41 C40 . 122.3(5)
C42 C41 H41 . 118.8
C40 C41 H41 . 118.8
C43 C42 C41 . 121.0(5)
C43 C42 C46 . 118.3(5)
C41 C42 C46 . 120.7(5)
C44 C43 C42 . 118.0(5)
C44 C43 H43 . 121.0
C42 C43 H43 . 121.0
C43 C44 C45 . 120.9(5)
C43 C44 C47 . 118.7(6)
C45 C44 C47 . 120.4(6)
C44 C45 C40 . 122.1(5)
C44 C45 H45 . 119.0
C40 C45 H45 . 119.0
F19 C46 F20 . 106.4(5)
F19 C46 F21 . 107.1(6)
F20 C46 F21 . 104.7(5)
F19 C46 C42 . 113.3(5)
F20 C46 C42 . 113.2(5)
F21 C46 C42 . 111.6(5)
F23 C47 F24 . 114.5(13)
F23A C47 F22A . 110.1(10)
F23A C47 F24A . 107.2(10)
F22A C47 F24A . 98.9(8)
F23 C47 F22 . 107.0(13)
F24 C47 F22 . 99.1(11)
F23 C47 C44 . 115.3(12)
F23A C47 C44 . 116.3(9)
F24 C47 C44 . 111.5(8)
F22A C47 C44 . 112.6(6)
F24A C47 C44 . 110.2(8)
F22 C47 C44 . 107.9(10)
C32 B1 C40 . 114.0(4)
C32 B1 C16 . 104.8(4)
C40 B1 C16 . 112.2(4)
C32 B1 C24 . 112.3(4)
C40 B1 C24 . 104.1(4)
C16 B1 C24 . 109.5(4)

loop_
_geom_bond_atom_site_label_1
_geom_bond_atom_site_label_2
_geom_bond_site_symmetry_2
_geom_bond_distance
Ir1 C11 . 2.046(6)
Ir1 C3 . 2.136(6)
Ir1 C2 . 2.137(7)
Ir1 C4 . 2.169(6)
Ir1 C1 . 2.183(7)
Ir1 C5 . 2.208(6)
Ir1 Cl1 . 2.4303(16)
Ir1 Cl1 2_565 2.4349(17)
Cl1 Ir1 2_565 2.4349(17)
N1 C11 . 1.364(8)
N1 C12 . 1.380(9)
N1 C14 . 1.458(9)
N2 C11 . 1.348(8)
N2 C13 . 1.384(8)
N2 C15 . 1.458(9)
C1 C5 . 1.432(11)
C1 C2 . 1.435(11)
C1 C6 . 1.493(11)
C2 C3 . 1.406(11)
C2 C7 . 1.502(12)
C3 C4 . 1.425(10)
C3 C8 . 1.495(10)
C4 C5 . 1.420(9)
C4 C9 . 1.506(11)
C5 C10 . 1.490(10)
C6 H6A . 0.98
C6 H6B . 0.98
C6 H6C . 0.98
C7 H7A . 0.98
C7 H7B . 0.98
C7 H7C . 0.98
C8 H8A . 0.98
C8 H8B . 0.98
C8 H8C . 0.98
C9 H9A . 0.98
C9 H9B . 0.98
C9 H9C . 0.98
C10 H10A . 0.98
C10 H10B . 0.98
C10 H10C . 0.98
C12 C13 . 1.339(11)
C12 H12 . 0.95
C13 H13 . 0.95
C14 H14A . 0.98
C14 H14B . 0.98
C14 H14C . 0.98
C15 H15A . 0.98
C15 H15B . 0.98
C15 H15C . 0.98
Cl1S C1S . 1.681(11)
Cl2S C1S . 1.714(11)
C1S H1SA . 0.99
C1S H1SB . 0.99
F1 C22 . 1.333(9)
F2 C22 . 1.348(8)
F3 C22 . 1.332(7)
F4 C23 . 1.318(8)
F5 C23 . 1.332(8)
F6 C23 . 1.318(8)
F7 C30 . 1.322(8)
F8 C30 . 1.329(7)
F9 C30 . 1.310(7)
F10 C31 . 1.277(13)
F11 C31 . 1.387(13)
F12 C31 . 1.311(12)
F10A C31 . 1.259(18)
F11A C31 . 1.332(17)
F12A C31 . 1.353(19)
F13 C38 . 1.334(8)
F14 C38 . 1.332(8)
F15 C38 . 1.320(7)
F16 C39 . 1.355(15)
F17 C39 . 1.341(14)
F18 C39 . 1.286(16)
F16A C39 . 1.328(15)
F17A C39 . 1.370(14)
F18A C39 . 1.291(16)
F19 C46 . 1.324(8)
F20 C46 . 1.330(7)
F21 C46 . 1.340(8)
F22 C47 . 1.423(16)
F23 C47 . 1.211(19)
F24 C47 . 1.317(15)
F22A C47 . 1.354(12)
F23A C47 . 1.245(14)
F24A C47 . 1.405(13)
C16 C17 . 1.398(8)
C16 C21 . 1.399(8)
C16 B1 . 1.639(8)
C17 C18 . 1.399(8)
C17 H17 . 0.95
C18 C19 . 1.377(9)
C18 C22 . 1.494(9)
C19 C20 . 1.390(9)
C19 H19 . 0.95
C20 C21 . 1.392(8)
C20 C23 . 1.493(8)
C21 H21 . 0.95
C24 C29 . 1.394(8)
C24 C25 . 1.402(7)
C24 B1 . 1.645(8)
C25 C26 . 1.395(8)
C25 H25 . 0.95
C26 C27 . 1.372(8)
C26 C30 . 1.502(8)
C27 C28 . 1.382(9)
C27 H27 . 0.95
C28 C29 . 1.381(8)
C28 C31 . 1.498(9)
C29 H29 . 0.95
C32 C37 . 1.397(7)
C32 C33 . 1.405(7)
C32 B1 . 1.633(7)
C33 C34 . 1.391(8)
C33 H33 . 0.95
C34 C35 . 1.385(8)
C34 C38 . 1.498(8)
C35 C36 . 1.377(8)
C35 H35 . 0.95
C36 C37 . 1.402(8)
C36 C39 . 1.493(8)
C37 H37 . 0.95
C40 C41 . 1.395(7)
C40 C45 . 1.406(8)
C40 B1 . 1.635(8)
C41 C42 . 1.389(8)
C41 H41 . 0.95
C42 C43 . 1.384(9)
C42 C46 . 1.497(8)
C43 C44 . 1.382(9)
C43 H43 . 0.95
C44 C45 . 1.390(8)
C44 C47 . 1.507(9)
C45 H45 . 0.95

loop_
_geom_torsion_atom_site_label_1
_geom_torsion_atom_site_label_2
_geom_torsion_atom_site_label_3
_geom_torsion_atom_site_label_4
_geom_torsion
C5 C1 C2 C3 0.9(7)
C6 C1 C2 C3 -176.1(7)
Ir1 C1 C2 C3 62.3(4)
C5 C1 C2 C7 173.7(7)
C6 C1 C2 C7 -3.3(11)
Ir1 C1 C2 C7 -124.9(7)
C5 C1 C2 Ir1 -61.4(5)
C6 C1 C2 Ir1 121.6(7)
C1 C2 C3 C4 -0.9(7)
C7 C2 C3 C4 -173.8(7)
Ir1 C2 C3 C4 62.5(4)
C1 C2 C3 C8 171.4(7)
C7 C2 C3 C8 -1.5(11)
Ir1 C2 C3 C8 -125.2(7)
C1 C2 C3 Ir1 -63.3(4)
C7 C2 C3 Ir1 123.7(7)
C2 C3 C4 C5 0.5(7)
C8 C3 C4 C5 -171.8(7)
Ir1 C3 C4 C5 62.3(5)
C2 C3 C4 C9 178.5(7)
C8 C3 C4 C9 6.2(11)
Ir1 C3 C4 C9 -119.7(7)
C2 C3 C4 Ir1 -61.8(4)
C8 C3 C4 Ir1 125.9(7)
C3 C4 C5 C1 0.1(7)
C9 C4 C5 C1 -178.0(7)
Ir1 C4 C5 C1 60.4(4)
C3 C4 C5 C10 176.4(7)
C9 C4 C5 C10 -1.6(12)
Ir1 C4 C5 C10 -123.2(8)
C3 C4 C5 Ir1 -60.3(4)
C9 C4 C5 Ir1 121.6(7)
C2 C1 C5 C4 -0.6(7)
C6 C1 C5 C4 176.5(7)
Ir1 C1 C5 C4 -60.1(5)
C2 C1 C5 C10 -177.0(7)
C6 C1 C5 C10 0.0(11)
Ir1 C1 C5 C10 123.4(7)
C2 C1 C5 Ir1 59.5(4)
C6 C1 C5 Ir1 -123.4(7)
C13 N2 C11 N1 0.5(7)
C15 N2 C11 N1 -177.9(6)
C13 N2 C11 Ir1 177.2(5)
C15 N2 C11 Ir1 -1.2(10)
C12 N1 C11 N2 -0.8(7)
C14 N1 C11 N2 178.0(7)
C12 N1 C11 Ir1 -177.6(5)
C14 N1 C11 Ir1 1.1(10)
C11 N1 C12 C13 0.8(8)
C14 N1 C12 C13 -178.0(7)
N1 C12 C13 N2 -0.5(8)
C11 N2 C13 C12 0.0(8)
C15 N2 C13 C12 178.5(6)
C21 C16 C17 C18 0.0(8)
B1 C16 C17 C18 -174.8(5)
C16 C17 C18 C19 0.1(8)
C16 C17 C18 C22 178.4(5)
C17 C18 C19 C20 -0.2(8)
C22 C18 C19 C20 -178.5(5)
C18 C19 C20 C21 0.2(8)
C18 C19 C20 C23 179.8(5)
C19 C20 C21 C16 -0.1(8)
C23 C20 C21 C16 -179.6(5)
C17 C16 C21 C20 0.0(7)
B1 C16 C21 C20 174.8(5)
C19 C18 C22 F3 -22.2(9)
C17 C18 C22 F3 159.5(6)
C19 C18 C22 F1 -143.5(6)
C17 C18 C22 F1 38.2(7)
C19 C18 C22 F2 97.5(6)
C17 C18 C22 F2 -80.9(7)
C19 C20 C23 F4 -60.3(8)
C21 C20 C23 F4 119.3(7)
C19 C20 C23 F6 59.8(8)
C21 C20 C23 F6 -120.6(7)
C19 C20 C23 F5 -179.8(5)
C21 C20 C23 F5 -0.3(8)
C29 C24 C25 C26 1.9(7)
B1 C24 C25 C26 -178.6(5)
C24 C25 C26 C27 -1.3(8)
C24 C25 C26 C30 179.1(5)
C25 C26 C27 C28 -0.3(9)
C30 C26 C27 C28 179.3(5)
C26 C27 C28 C29 1.1(9)
C26 C27 C28 C31 178.0(6)
C27 C28 C29 C24 -0.4(9)
C31 C28 C29 C24 -177.3(6)
C25 C24 C29 C28 -1.1(8)
B1 C24 C29 C28 179.4(5)
C27 C26 C30 F9 -100.5(7)
C25 C26 C30 F9 79.0(7)
C27 C26 C30 F7 138.3(6)
C25 C26 C30 F7 -42.1(8)
C27 C26 C30 F8 20.1(8)
C25 C26 C30 F8 -160.3(5)
C29 C28 C31 F10A -31.9(18)
C27 C28 C31 F10A 151.2(16)
C29 C28 C31 F10 175.6(12)
C27 C28 C31 F10 -1.4(15)
C29 C28 C31 F12 45.5(12)
C27 C28 C31 F12 -131.5(10)
C29 C28 C31 F11A 93.1(15)
C27 C28 C31 F11A -83.9(15)
C29 C28 C31 F12A -156.0(11)
C27 C28 C31 F12A 27.0(13)
C29 C28 C31 F11 -66.0(10)
C27 C28 C31 F11 117.1(9)
C37 C32 C33 C34 1.7(8)
B1 C32 C33 C34 178.1(5)
C32 C33 C34 C35 -0.3(9)
C32 C33 C34 C38 176.5(5)
C33 C34 C35 C36 -0.5(9)
C38 C34 C35 C36 -177.3(6)
C34 C35 C36 C37 -0.2(9)
C34 C35 C36 C39 176.7(6)
C33 C32 C37 C36 -2.5(8)
B1 C32 C37 C36 -178.6(5)
C35 C36 C37 C32 1.8(9)
C39 C36 C37 C32 -175.0(6)
C35 C34 C38 F15 -48.1(8)
C33 C34 C38 F15 135.0(6)
C35 C34 C38 F14 71.1(7)
C33 C34 C38 F14 -105.8(7)
C35 C34 C38 F13 -169.9(6)
C33 C34 C38 F13 13.3(8)
C35 C36 C39 F18 -173.7(15)
C37 C36 C39 F18 3.2(16)
C35 C36 C39 F18A 36.7(15)
C37 C36 C39 F18A -146.4(14)
C35 C36 C39 F16A -87.6(15)
C37 C36 C39 F16A 89.3(15)
C35 C36 C39 F17 -52.9(15)
C37 C36 C39 F17 124.0(14)
C35 C36 C39 F16 61.8(13)
C37 C36 C39 F16 -121.3(12)
C35 C36 C39 F17A 158.3(12)
C37 C36 C39 F17A -24.8(14)
C45 C40 C41 C42 -0.2(8)
B1 C40 C41 C42 173.2(5)
C40 C41 C42 C43 2.5(8)
C40 C41 C42 C46 -174.1(5)
C41 C42 C43 C44 -2.1(9)
C46 C42 C43 C44 174.6(6)
C42 C43 C44 C45 -0.4(9)
C42 C43 C44 C47 179.4(6)
C43 C44 C45 C40 2.7(9)
C47 C44 C45 C40 -177.1(6)
C41 C40 C45 C44 -2.3(8)
B1 C40 C45 C44 -175.8(5)
C43 C42 C46 F19 164.2(6)
C41 C42 C46 F19 -19.1(8)
C43 C42 C46 F20 43.0(8)
C41 C42 C46 F20 -140.3(6)
C43 C42 C46 F21 -74.9(7)
C41 C42 C46 F21 101.8(7)
C43 C44 C47 F23 68.6(15)
C45 C44 C47 F23 -111.6(15)
C43 C44 C47 F23A -77.2(13)
C45 C44 C47 F23A 102.6(12)
C43 C44 C47 F24 -158.6(13)
C45 C44 C47 F24 21.2(15)
C43 C44 C47 F22A 154.4(10)
C45 C44 C47 F22A -25.8(12)
C43 C44 C47 F24A 45.1(10)
C45 C44 C47 F24A -135.1(8)
C43 C44 C47 F22 -50.8(11)
C45 C44 C47 F22 129.0(10)
C37 C32 B1 C40 -15.9(7)
C33 C32 B1 C40 168.1(5)
C37 C32 B1 C16 107.2(6)
C33 C32 B1 C16 -68.8(6)
C37 C32 B1 C24 -134.0(5)
C33 C32 B1 C24 50.0(6)
C41 C40 B1 C32 146.6(5)
C45 C40 B1 C32 -40.4(7)
C41 C40 B1 C16 27.6(7)
C45 C40 B1 C16 -159.3(5)
C41 C40 B1 C24 -90.7(6)
C45 C40 B1 C24 82.4(6)
C17 C16 B1 C32 100.8(5)
C21 C16 B1 C32 -73.8(6)
C17 C16 B1 C40 -135.0(5)
C21 C16 B1 C40 50.5(6)
C17 C16 B1 C24 -19.9(7)
C21 C16 B1 C24 165.5(4)
C29 C24 B1 C32 -169.9(5)
C25 C24 B1 C32 10.7(7)
C29 C24 B1 C40 66.2(6)
C25 C24 B1 C40 -113.2(5)
C29 C24 B1 C16 -53.9(6)
C25 C24 B1 C16 126.7(5)
